data_4323351
loop_
_publ_author_name
'S. J. Clarke'
'F. J. DiSalvo'

_publ_section_title
;
 Synthesis and Structure of One-, Two-, and Three-Dimensional Alkaline
 Earth Metal Gallium Nitrides: Sr3Ga2N4, Ca3Ga2N4, and Sr3Ga3N5
;
_journal_name_full 'Inorganic Chemistry'
_journal_page_first 1143
_journal_page_last 1148
_journal_paper_doi 10.1021/ic9612562
_journal_volume 36
_journal_year 1997
_chemical_formula_sum 'Ga3 N5 Sr3'
_chemical_formula_weight 542.07
_chemical_name_systematic
; 
Strontium gallium nitride 
;
_space_group_IT_number 2
_symmetry_cell_setting triclinic
_symmetry_space_group_name_Hall '-P 1'
_symmetry_space_group_name_H-M 'P -1'
_atom_sites_solution_hydrogens geom
_atom_sites_solution_primary direct
_atom_sites_solution_secondary difmap
_audit_creation_method SHELXL
_cell_angle_alpha 108.332(10)
_cell_angle_beta 103.783(9)
_cell_angle_gamma 95.326(8)
_cell_formula_units_Z 2
_cell_length_a 5.9358(6)
_cell_length_b 7.2383(8)
_cell_length_c 8.6853(12)
_cell_measurement_reflns_used 39
_cell_measurement_temperature 293(2)
_cell_measurement_theta_max 12.3
_cell_measurement_theta_min 6.7
_cell_volume 338.28(8)
_computing_cell_refinement 'Siemens XSCANS software 1994'
_computing_data_collection 'Siemens XSCANS software 1994'
_computing_data_reduction 'Siemens XSCANS software 1994'
_computing_molecular_graphics 'ATOMS (Dowty, 1992)'
_computing_publication_material 'SHELXTL-5 (Siemens, 1995)'
_computing_structure_refinement 'SHELXL-93 (Sheldrick, 1993)'
_computing_structure_solution 'SHELXS-86 (Sheldrick, 1990)'
_diffrn_ambient_temperature 293(2)
_diffrn_measurement_device 'Siemens P4 diffractometer'
_diffrn_measurement_method 'profile data from theta/2theta scans'
_diffrn_radiation_monochromator graphite
_diffrn_radiation_source 'fine-focus sealed tube'
_diffrn_radiation_type MoK\a
_diffrn_radiation_wavelength 0.71073
_diffrn_reflns_av_R_equivalents 0.0334
_diffrn_reflns_av_sigmaI/netI 0.0461
_diffrn_reflns_limit_h_max 6
_diffrn_reflns_limit_h_min -6
_diffrn_reflns_limit_k_max 7
_diffrn_reflns_limit_k_min -7
_diffrn_reflns_limit_l_max 9
_diffrn_reflns_limit_l_min -9
_diffrn_reflns_number 1759
_diffrn_reflns_theta_max 55.60
_diffrn_reflns_theta_min 2.58
_diffrn_standards_decay_% 0
_diffrn_standards_interval_count 97
_diffrn_standards_number 3
_exptl_absorpt_coefficient_mu 35.176
_exptl_absorpt_correction_T_max 0.1761
_exptl_absorpt_correction_T_min 0.0207
_exptl_absorpt_correction_type analytical
_exptl_crystal_colour orange-yellow
_exptl_crystal_density_diffrn 5.322
_exptl_crystal_description 'hexagonal prismatic block'
_exptl_crystal_F_000 484
_exptl_crystal_size_max 0.19
_exptl_crystal_size_mid 0.19
_exptl_crystal_size_min 0.06
_refine_diff_density_max 1.955
_refine_diff_density_min -1.758
_refine_diff_density_rms 0.424
_refine_ls_extinction_coef 0.0292(21)
_refine_ls_extinction_expression Fc^*^=kFc[1+0.001xFc^2^\l^3^/sin(2\q)]^-1/4^
_refine_ls_extinction_method SHELXL
_refine_ls_goodness_of_fit_all 1.092
_refine_ls_goodness_of_fit_obs 1.118
_refine_ls_matrix_type full
_refine_ls_number_parameters 76
_refine_ls_number_reflns 885
_refine_ls_number_restraints 0
_refine_ls_restrained_S_all 1.092
_refine_ls_restrained_S_obs 1.118
_refine_ls_R_factor_all 0.0439
_refine_ls_R_factor_obs 0.0388
_refine_ls_shift/esd_max 0.000
_refine_ls_shift/esd_mean 0.000
_refine_ls_structure_factor_coef Fsqd
_refine_ls_weighting_details 'w=1/[\s^2^(Fo^2^)+(0.0706P)^2^+0.0000P] where P=(Fo^2^+2Fc^2^)/3'
_refine_ls_weighting_scheme calc
_refine_ls_wR_factor_all 0.1016
_refine_ls_wR_factor_obs 0.0976
_reflns_number_observed 788
_reflns_number_total 885
_reflns_observed_criterion >2sigma(I)
_cod_data_source_file ic9612562_3.cif
_cod_data_source_block Sr3Ga3N5_P-1
_cod_depositor_comments
;
The following automatic conversions were performed:

'_refine_ls_weighting_scheme' value 'calc
w=1/[\s^2^(Fo^2^)+(0.0706P)^2^+0.0000P] where P=(Fo^2^+2Fc^2^)/3' was
changed to 'calc'. New tag '_refine_ls_weighting_details' was
created. The value of the new tag was set to
'w=1/[\s^2^(Fo^2^)+(0.0706P)^2^+0.0000P] where P=(Fo^2^+2Fc^2^)/3'.

Automatic conversion script
Id: cif_fix_values 3143 2015-03-26 13:38:13Z robertas 
;
_cod_original_cell_volume 338.28(7)
_cod_database_code 4323351

loop_
_symmetry_equiv_pos_as_xyz
'x, y, z'
'-x, -y, -z'

loop_
_atom_site_aniso_label
_atom_site_aniso_U_11
_atom_site_aniso_U_22
_atom_site_aniso_U_33
_atom_site_aniso_U_23
_atom_site_aniso_U_13
_atom_site_aniso_U_12
Sr1 0.0150(7) 0.0077(7) 0.0107(6) 0.0026(5) 0.0066(5) 0.0048(5)
Sr2 0.0069(6) 0.0073(7) 0.0110(7) 0.0034(5) 0.0031(5) 0.0041(5)
Sr3 0.0062(7) 0.0126(7) 0.0083(6) 0.0009(5) 0.0019(5) -0.0001(5)
Ga1 0.0035(7) 0.0051(7) 0.0065(7) 0.0017(5) 0.0009(5) 0.0023(5)
Ga2 0.0049(7) 0.0058(7) 0.0071(7) 0.0016(5) 0.0014(5) 0.0030(5)
Ga3 0.0050(7) 0.0058(7) 0.0072(7) 0.0015(6) 0.0016(5) 0.0027(5)

loop_
_atom_site_label
_atom_site_type_symbol
_atom_site_fract_x
_atom_site_fract_y
_atom_site_fract_z
_atom_site_U_iso_or_equiv
_atom_site_thermal_displace_type
_atom_site_occupancy
_atom_site_calc_flag
_atom_site_refinement_flags
_atom_site_disorder_group
Sr1 Sr 0.1830(2) 0.5879(2) 0.39191(13) 0.0106(4) Uani 1 d . .
Sr2 Sr 0.3306(2) 0.1391(2) 0.12640(12) 0.0080(4) Uani 1 d . .
Sr3 Sr 0.3438(2) 0.3452(2) 0.79817(12) 0.0099(4) Uani 1 d . .
Ga1 Ga 0.0919(2) 0.6840(2) 0.02717(14) 0.0051(4) Uani 1 d . .
Ga2 Ga 0.2904(2) 0.0443(2) 0.43097(13) 0.0060(4) Uani 1 d . .
Ga3 Ga 0.8772(2) 0.1217(2) 0.28440(14) 0.0061(4) Uani 1 d . .
N1 N 0.0450(16) 0.8927(13) 0.2206(10) 0.009(2) Uiso 1 d . .
N2 N 0.1646(16) 0.2885(13) 0.4747(10) 0.008(2) Uiso 1 d . .
N3 N 0.2355(15) 0.4755(12) 0.0949(10) 0.004(2) Uiso 1 d . .
N4 N 0.6145(17) 0.0535(14) 0.3816(10) 0.010(2) Uiso 1 d . .
N5 N 0.7443(16) 0.2230(13) 0.1085(11) 0.008(2) Uiso 1 d . .

loop_
_atom_type_symbol
_atom_type_description
_atom_type_scat_dispersion_real
_atom_type_scat_dispersion_imag
_atom_type_scat_source
N N 0.0061 0.0033 'International Tables Vol C Tables 4.2.6.8 and 6.1.1.4'
Ga Ga 0.2307 1.6083 'International Tables Vol C Tables 4.2.6.8 and 6.1.1.4'
Sr Sr -1.5307 3.2498 'International Tables Vol C Tables 4.2.6.8 and 6.1.1.4'

loop_
_exptl_crystal_face_index_h
_exptl_crystal_face_index_k
_exptl_crystal_face_index_l
_exptl_crystal_face_perp_dist
0.00 1.00 0.00 0.0300
0.00 -1.00 0.00 0.0300
-1.00 0.00 0.00 0.0950
1.00 0.00 0.00 0.0950
0.00 0.00 1.00 0.0950
2.00 0.00 -3.00 0.0800
0.00 0.00 -1.00 0.0950

loop_
_geom_angle_atom_site_label_1
_geom_angle_atom_site_label_2
_geom_angle_atom_site_label_3
_geom_angle
_geom_angle_site_symmetry_1
_geom_angle_site_symmetry_3
_geom_angle_publ_flag
N2 Sr1 N3 106.1(3) . . ?
N2 Sr1 N4 121.5(3) . 2_666 ?
N3 Sr1 N4 121.8(3) . 2_666 ?
N2 Sr1 N2 92.7(3) . 2_566 ?
N3 Sr1 N2 135.2(3) . 2_566 ?
N4 Sr1 N2 76.7(3) 2_666 2_566 ?
N2 Sr1 Ga3 97.3(2) . 2_666 ?
N3 Sr1 Ga3 156.5(2) . 2_666 ?
N4 Sr1 Ga3 40.9(2) 2_666 2_666 ?
N2 Sr1 Ga3 40.7(2) 2_566 2_666 ?
N2 Sr1 N1 161.8(3) . . ?
N3 Sr1 N1 70.2(2) . . ?
N4 Sr1 N1 72.9(3) 2_666 . ?
N2 Sr1 N1 79.3(3) 2_566 . ?
Ga3 Sr1 N1 87.4(2) 2_666 . ?
N2 Sr1 Ga2 159.1(2) . 1_565 ?
N3 Sr1 Ga2 91.9(2) . 1_565 ?
N4 Sr1 Ga2 37.6(2) 2_666 1_565 ?
N2 Sr1 Ga2 81.3(2) 2_566 1_565 ?
Ga3 Sr1 Ga2 65.14(4) 2_666 1_565 ?
N1 Sr1 Ga2 36.2(2) . 1_565 ?
N2 Sr1 Sr3 113.2(2) . 2_566 ?
N3 Sr1 Sr3 84.5(2) . 2_566 ?
N4 Sr1 Sr3 103.4(2) 2_666 2_566 ?
N2 Sr1 Sr3 50.7(2) 2_566 2_566 ?
Ga3 Sr1 Sr3 85.84(4) 2_666 2_566 ?
N1 Sr1 Sr3 49.3(2) . 2_566 ?
Ga2 Sr1 Sr3 78.37(4) 1_565 2_566 ?
N2 Sr1 Ga1 136.7(2) . . ?
N3 Sr1 Ga1 35.5(2) . . ?
N4 Sr1 Ga1 100.9(2) 2_666 . ?
N2 Sr1 Ga1 106.1(2) 2_566 . ?
Ga3 Sr1 Ga1 122.44(5) 2_666 . ?
N1 Sr1 Ga1 35.1(2) . . ?
Ga2 Sr1 Ga1 64.00(4) 1_565 . ?
Sr3 Sr1 Ga1 59.25(3) 2_566 . ?
N2 Sr1 Ga3 36.2(2) . 1_455 ?
N3 Sr1 Ga3 86.5(2) . 1_455 ?
N4 Sr1 Ga3 151.4(2) 2_666 1_455 ?
N2 Sr1 Ga3 85.7(2) 2_566 1_455 ?
Ga3 Sr1 Ga3 113.10(4) 2_666 1_455 ?
N1 Sr1 Ga3 126.1(2) . 1_455 ?
Ga2 Sr1 Ga3 159.93(5) 1_565 1_455 ?
Sr3 Sr1 Ga3 81.56(4) 2_566 1_455 ?
Ga1 Sr1 Ga3 105.63(4) . 1_455 ?
N2 Sr1 Ga1 92.5(2) . 2_565 ?
N3 Sr1 Ga1 35.5(2) . 2_565 ?
N4 Sr1 Ga1 146.0(2) 2_666 2_565 ?
N2 Sr1 Ga1 105.3(2) 2_566 2_565 ?
Ga3 Sr1 Ga1 144.82(5) 2_666 2_565 ?
N1 Sr1 Ga1 74.1(2) . 2_565 ?
Ga2 Sr1 Ga1 108.43(4) 1_565 2_565 ?
Sr3 Sr1 Ga1 59.34(3) 2_566 2_565 ?
Ga1 Sr1 Ga1 45.36(4) . 2_565 ?
Ga3 Sr1 Ga1 60.50(3) 1_455 2_565 ?
N2 Sr1 Sr1 48.7(2) . 2_566 ?
N3 Sr1 Sr1 136.6(2) . 2_566 ?
N4 Sr1 Sr1 101.0(2) 2_666 2_566 ?
N2 Sr1 Sr1 44.0(2) 2_566 2_566 ?
Ga3 Sr1 Sr1 61.26(4) 2_666 2_566 ?
N1 Sr1 Sr1 121.5(2) . 2_566 ?
Ga2 Sr1 Sr1 122.41(5) 1_565 2_566 ?
Sr3 Sr1 Sr1 78.36(4) 2_566 2_566 ?
Ga1 Sr1 Sr1 135.67(6) . 2_566 ?
Ga3 Sr1 Sr1 51.85(3) 1_455 2_566 ?
Ga1 Sr1 Sr1 103.26(5) 2_565 2_566 ?
N5 Sr2 N3 90.7(3) . . ?
N5 Sr2 N5 92.6(3) . 2_655 ?
N3 Sr2 N5 130.3(3) . 2_655 ?
N5 Sr2 N4 75.0(3) . . ?
N3 Sr2 N4 132.3(3) . . ?
N5 Sr2 N4 96.1(3) 2_655 . ?
N5 Sr2 N1 143.5(3) . 1_545 ?
N3 Sr2 N1 124.1(3) . 1_545 ?
N5 Sr2 N1 73.9(3) 2_655 1_545 ?
N4 Sr2 N1 73.0(3) . 1_545 ?
N5 Sr2 Ga2 116.2(2) . . ?
N3 Sr2 Ga2 120.4(2) . . ?
N5 Sr2 Ga2 102.0(2) 2_655 . ?
N4 Sr2 Ga2 42.1(2) . . ?
N1 Sr2 Ga2 39.5(2) 1_545 . ?
N5 Sr2 Ga1 123.1(2) . 2_565 ?
N3 Sr2 Ga1 39.8(2) . 2_565 ?
N5 Sr2 Ga1 101.8(2) 2_655 2_565 ?
N4 Sr2 Ga1 153.4(2) . 2_565 ?
N1 Sr2 Ga1 93.1(2) 1_545 2_565 ?
Ga2 Sr2 Ga1 113.89(4) . 2_565 ?
N5 Sr2 Ga1 119.9(2) . 1_545 ?
N3 Sr2 Ga1 141.9(2) . 1_545 ?
N5 Sr2 Ga1 36.7(2) 2_655 1_545 ?
N4 Sr2 Ga1 80.8(2) . 1_545 ?
N1 Sr2 Ga1 37.5(2) 1_545 1_545 ?
Ga2 Sr2 Ga1 68.33(4) . 1_545 ?
Ga1 Sr2 Ga1 102.11(4) 2_565 1_545 ?
N5 Sr2 N1 109.5(3) . 2_565 ?
N3 Sr2 N1 63.7(2) . 2_565 ?
N5 Sr2 N1 68.6(3) 2_655 2_565 ?
N4 Sr2 N1 163.9(2) . 2_565 ?
N1 Sr2 N1 97.0(2) 1_545 2_565 ?
Ga2 Sr2 N1 133.7(2) . 2_565 ?
Ga1 Sr2 N1 36.1(2) 2_565 2_565 ?
Ga1 Sr2 N1 83.7(2) 1_545 2_565 ?
N5 Sr2 Ga3 36.6(2) . . ?
N3 Sr2 Ga3 117.4(2) . . ?
N5 Sr2 Ga3 92.3(2) 2_655 . ?
N4 Sr2 Ga3 38.7(2) . . ?
N1 Sr2 Ga3 108.8(2) 1_545 . ?
Ga2 Sr2 Ga3 80.61(4) . . ?
Ga1 Sr2 Ga3 156.62(5) 2_565 . ?
Ga1 Sr2 Ga3 100.33(4) 1_545 . ?
N1 Sr2 Ga3 142.4(2) 2_565 . ?
N5 Sr2 N2 124.8(2) . . ?
N3 Sr2 N2 85.0(2) . . ?
N5 Sr2 N2 130.4(2) 2_655 . ?
N4 Sr2 N2 68.5(2) . . ?
N1 Sr2 N2 56.5(2) 1_545 . ?
Ga2 Sr2 N2 35.6(2) . . ?
Ga1 Sr2 N2 84.9(2) 2_565 . ?
Ga1 Sr2 N2 93.7(2) 1_545 . ?
N1 Sr2 N2 117.0(2) 2_565 . ?
Ga3 Sr2 N2 100.2(2) . . ?
N5 Sr2 Ga3 160.6(2) . 1_455 ?
N3 Sr2 Ga3 87.5(2) . 1_455 ?
N5 Sr2 Ga3 103.3(2) 2_655 1_455 ?
N4 Sr2 Ga3 92.1(2) . 1_455 ?
N1 Sr2 Ga3 37.3(2) 1_545 1_455 ?
Ga2 Sr2 Ga3 49.98(4) . 1_455 ?
Ga1 Sr2 Ga3 64.79(4) 2_565 1_455 ?
Ga1 Sr2 Ga3 70.79(4) 1_545 1_455 ?
N1 Sr2 Ga3 86.84(15) 2_565 1_455 ?
Ga3 Sr2 Ga3 130.07(5) . 1_455 ?
N2 Sr2 Ga3 35.8(2) . 1_455 ?
N3 Sr3 N2 111.2(3) 2_666 . ?
N3 Sr3 N1 158.7(3) 2_666 2_566 ?
N2 Sr3 N1 88.1(3) . 2_566 ?
N3 Sr3 N3 97.2(2) 2_666 1_556 ?
N2 Sr3 N3 140.2(3) . 1_556 ?
N1 Sr3 N3 70.9(2) 2_566 1_556 ?
N3 Sr3 N4 102.6(3) 2_666 2_656 ?
N2 Sr3 N4 74.4(3) . 2_656 ?
N1 Sr3 N4 73.3(3) 2_566 2_656 ?
N3 Sr3 N4 127.0(3) 1_556 2_656 ?
N3 Sr3 N5 80.9(3) 2_666 2_666 ?
N2 Sr3 N5 89.9(3) . 2_666 ?
N1 Sr3 N5 108.9(3) 2_566 2_666 ?
N3 Sr3 N5 67.0(2) 1_556 2_666 ?
N4 Sr3 N5 164.2(2) 2_656 2_666 ?
N3 Sr3 Ga2 105.5(2) 2_666 . ?
N2 Sr3 Ga2 37.8(2) . . ?
N1 Sr3 Ga2 84.1(2) 2_566 . ?
N3 Sr3 Ga2 154.8(2) 1_556 . ?
N4 Sr3 Ga2 37.4(2) 2_656 . ?
N5 Sr3 Ga2 126.8(2) 2_666 . ?
N3 Sr3 Ga3 130.6(2) 2_666 2_656 ?
N2 Sr3 Ga3 88.2(2) . 2_656 ?
N1 Sr3 Ga3 37.5(2) 2_566 2_656 ?
N3 Sr3 Ga3 94.1(2) 1_556 2_656 ?
N4 Sr3 Ga3 37.7(2) 2_656 2_656 ?
N5 Sr3 Ga3 146.4(2) 2_666 2_656 ?
Ga2 Sr3 Ga3 62.84(4) . 2_656 ?
N3 Sr3 Ga1 134.6(2) 2_666 2_566 ?
N2 Sr3 Ga1 109.2(2) . 2_566 ?
N1 Sr3 Ga1 36.5(2) 2_566 2_566 ?
N3 Sr3 Ga1 37.4(2) 1_556 2_566 ?
N4 Sr3 Ga1 107.4(2) 2_656 2_566 ?
N5 Sr3 Ga1 79.3(2) 2_666 2_566 ?
Ga2 Sr3 Ga1 119.10(4) . 2_566 ?
Ga3 Sr3 Ga1 69.78(4) 2_656 2_566 ?
N3 Sr3 Sr1 138.3(2) 2_666 2_566 ?
N2 Sr3 Sr1 52.0(2) . 2_566 ?
N1 Sr3 Sr1 60.8(2) 2_566 2_566 ?
N3 Sr3 Sr1 88.2(2) 1_556 2_566 ?
N4 Sr3 Sr1 106.8(2) 2_656 2_566 ?
N5 Sr3 Sr1 63.3(2) 2_666 2_566 ?
Ga2 Sr3 Sr1 82.15(4) . 2_566 ?
Ga3 Sr3 Sr1 89.84(4) 2_656 2_566 ?
Ga1 Sr3 Sr1 61.25(3) 2_566 2_566 ?
N3 Sr3 Ga1 100.1(2) 2_666 1_556 ?
N2 Sr3 Ga1 109.1(2) . 1_556 ?
N1 Sr3 Ga1 80.9(2) 2_566 1_556 ?
N3 Sr3 Ga1 36.1(2) 1_556 1_556 ?
N4 Sr3 Ga1 153.9(2) 2_656 1_556 ?
N5 Sr3 Ga1 34.5(2) 2_666 1_556 ?
Ga2 Sr3 Ga1 144.12(5) . 1_556 ?
Ga3 Sr3 Ga1 116.27(4) 2_656 1_556 ?
Ga1 Sr3 Ga1 46.50(4) 2_566 1_556 ?
Sr1 Sr3 Ga1 62.07(3) 2_566 1_556 ?
N3 Sr3 Ga1 35.4(2) 2_666 2_666 ?
N2 Sr3 Ga1 124.0(2) . 2_666 ?
N1 Sr3 Ga1 126.0(2) 2_566 2_666 ?
N3 Sr3 Ga1 95.3(2) 1_556 2_666 ?
N4 Sr3 Ga1 75.8(2) 2_656 2_666 ?
N5 Sr3 Ga1 112.7(2) 2_666 2_666 ?
Ga2 Sr3 Ga1 96.87(4) . 2_666 ?
Ga3 Sr3 Ga1 95.82(4) 2_656 2_666 ?
Ga1 Sr3 Ga1 124.57(5) 2_566 2_666 ?
Sr1 Sr3 Ga1 173.08(4) 2_566 2_666 ?
Ga1 Sr3 Ga1 118.31(4) 1_556 2_666 ?
N5 Ga1 N1 115.2(4) 2_665 . ?
N5 Ga1 N3 111.2(4) 2_665 . ?
N1 Ga1 N3 112.2(3) . . ?
N5 Ga1 N3 115.9(4) 2_665 2_565 ?
N1 Ga1 N3 103.4(3) . 2_565 ?
N3 Ga1 N3 97.5(3) . 2_565 ?
N5 Ga1 Ga1 127.3(3) 2_665 2_565 ?
N1 Ga1 Ga1 117.4(3) . 2_565 ?
N3 Ga1 Ga1 49.4(2) . 2_565 ?
N3 Ga1 Ga1 48.1(3) 2_565 2_565 ?
N5 Ga1 Sr2 86.2(3) 2_665 2_565 ?
N1 Ga1 Sr2 74.5(3) . 2_565 ?
N3 Ga1 Sr2 153.9(3) . 2_565 ?
N3 Ga1 Sr2 56.7(3) 2_565 2_565 ?
Ga1 Ga1 Sr2 104.70(7) 2_565 2_565 ?
N5 Ga1 Sr2 56.4(3) 2_665 1_565 ?
N1 Ga1 Sr2 59.1(3) . 1_565 ?
N3 Ga1 Sr2 127.7(3) . 1_565 ?
N3 Ga1 Sr2 134.6(3) 2_565 1_565 ?
Ga1 Ga1 Sr2 175.27(7) 2_565 1_565 ?
Sr2 Ga1 Sr2 77.89(4) 2_565 1_565 ?
N5 Ga1 Sr3 153.9(3) 2_665 2_566 ?
N1 Ga1 Sr3 54.1(3) . 2_566 ?
N3 Ga1 Sr3 94.6(2) . 2_566 ?
N3 Ga1 Sr3 54.6(2) 2_565 2_566 ?
Ga1 Ga1 Sr3 67.44(5) 2_565 2_566 ?
Sr2 Ga1 Sr3 68.30(4) 2_565 2_566 ?
Sr2 Ga1 Sr3 110.44(4) 1_565 2_566 ?
N5 Ga1 Sr3 65.6(3) 2_665 1_554 ?
N1 Ga1 Sr3 160.4(3) . 1_554 ?
N3 Ga1 Sr3 53.8(2) . 1_554 ?
N3 Ga1 Sr3 92.8(2) 2_565 1_554 ?
Ga1 Ga1 Sr3 66.06(5) 2_565 1_554 ?
Sr2 Ga1 Sr3 124.42(4) 2_565 1_554 ?
Sr2 Ga1 Sr3 115.93(4) 1_565 1_554 ?
Sr3 Ga1 Sr3 133.50(4) 2_566 1_554 ?
N5 Ga1 Sr1 142.3(3) 2_665 . ?
N1 Ga1 Sr1 64.4(3) . . ?
N3 Ga1 Sr1 48.7(2) . . ?
N3 Ga1 Sr1 99.7(2) 2_565 . ?
Ga1 Ga1 Sr1 68.50(5) 2_565 . ?
Sr2 Ga1 Sr1 125.85(5) 2_565 . ?
Sr2 Ga1 Sr1 106.77(4) 1_565 . ?
Sr3 Ga1 Sr1 59.50(3) 2_566 . ?
Sr3 Ga1 Sr1 102.38(5) 1_554 . ?
N5 Ga1 Sr3 78.3(3) 2_665 2_666 ?
N1 Ga1 Sr3 98.8(3) . 2_666 ?
N3 Ga1 Sr3 47.4(3) . 2_666 ?
N3 Ga1 Sr3 144.0(3) 2_565 2_666 ?
Ga1 Ga1 Sr3 96.39(6) 2_565 2_666 ?
Sr2 Ga1 Sr3 158.66(5) 2_565 2_666 ?
Sr2 Ga1 Sr3 81.32(4) 1_565 2_666 ?
Sr3 Ga1 Sr3 124.57(5) 2_566 2_666 ?
Sr3 Ga1 Sr3 61.69(4) 1_554 2_666 ?
Sr1 Ga1 Sr3 65.20(3) . 2_666 ?
N5 Ga1 Sr1 71.7(3) 2_665 2_565 ?
N1 Ga1 Sr1 141.0(3) . 2_565 ?
N3 Ga1 Sr1 98.7(2) . 2_565 ?
N3 Ga1 Sr1 47.4(2) 2_565 2_565 ?
Ga1 Ga1 Sr1 66.14(5) 2_565 2_565 ?
Sr2 Ga1 Sr1 67.56(4) 2_565 2_565 ?
Sr2 Ga1 Sr1 118.59(4) 1_565 2_565 ?
Sr3 Ga1 Sr1 101.86(4) 2_566 2_565 ?
Sr3 Ga1 Sr1 58.60(3) 1_554 2_565 ?
Sr1 Ga1 Sr1 134.64(4) . 2_565 ?
Sr3 Ga1 Sr1 119.82(4) 2_666 2_565 ?
N2 Ga2 N4 117.8(4) . 2_656 ?
N2 Ga2 N1 96.5(4) . 1_545 ?
N4 Ga2 N1 123.1(4) 2_656 1_545 ?
N2 Ga2 N4 116.8(4) . . ?
N4 Ga2 N4 95.0(3) 2_656 . ?
N1 Ga2 N4 108.8(3) 1_545 . ?
N2 Ga2 Ga3 49.0(3) . 1_455 ?
N4 Ga2 Ga3 131.8(3) 2_656 1_455 ?
N1 Ga2 Ga3 48.4(3) 1_545 1_455 ?
N4 Ga2 Ga3 133.1(3) . 1_455 ?
N2 Ga2 Ga2 132.7(3) . 2_656 ?
N4 Ga2 Ga2 49.2(3) 2_656 2_656 ?
N1 Ga2 Ga2 129.6(3) 1_545 2_656 ?
N4 Ga2 Ga2 45.8(3) . 2_656 ?
Ga3 Ga2 Ga2 177.92(7) 1_455 2_656 ?
N2 Ga2 Sr2 80.8(2) . . ?
N4 Ga2 Sr2 156.2(3) 2_656 . ?
N1 Ga2 Sr2 64.6(2) 1_545 . ?
N4 Ga2 Sr2 62.0(3) . . ?
Ga3 Ga2 Sr2 71.21(4) 1_455 . ?
Ga2 Ga2 Sr2 107.56(6) 2_656 . ?
N2 Ga2 Sr3 56.2(3) . . ?
N4 Ga2 Sr3 63.4(3) 2_656 . ?
N1 Ga2 Sr3 140.0(3) 1_545 . ?
N4 Ga2 Sr3 109.7(2) . . ?
Ga3 Ga2 Sr3 95.88(5) 1_455 . ?
Ga2 Ga2 Sr3 86.19(5) 2_656 . ?
Sr2 Ga2 Sr3 127.71(5) . . ?
N2 Ga2 Sr1 144.0(3) . 1_545 ?
N4 Ga2 Sr1 56.4(3) 2_656 1_545 ?
N1 Ga2 Sr1 68.9(3) 1_545 1_545 ?
N4 Ga2 Sr1 99.2(3) . 1_545 ?
Ga3 Ga2 Sr1 105.08(5) 1_455 1_545 ?
Ga2 Ga2 Sr1 73.91(5) 2_656 1_545 ?
Sr2 Ga2 Sr1 117.83(4) . 1_545 ?
Sr3 Ga2 Sr1 114.46(4) . 1_545 ?
N2 Ga2 Sr1 78.0(3) . 2_666 ?
N4 Ga2 Sr1 89.9(3) 2_656 2_666 ?
N1 Ga2 Sr1 143.7(2) 1_545 2_666 ?
N4 Ga2 Sr1 47.7(2) . 2_666 ?
Ga3 Ga2 Sr1 121.80(5) 1_455 2_666 ?
Ga2 Ga2 Sr1 59.18(5) 2_656 2_666 ?
Sr2 Ga2 Sr1 79.16(4) . 2_666 ?
Sr3 Ga2 Sr1 65.13(3) . 2_666 ?
Sr1 Ga2 Sr1 133.09(4) 1_545 2_666 ?
N5 Ga3 N1 116.9(3) . 1_645 ?
N5 Ga3 N2 118.7(4) . 1_655 ?
N1 Ga3 N2 92.3(4) 1_645 1_655 ?
N5 Ga3 N4 107.7(4) . . ?
N1 Ga3 N4 110.8(4) 1_645 . ?
N2 Ga3 N4 109.8(3) 1_655 . ?
N5 Ga3 Ga2 139.5(3) . 1_655 ?
N1 Ga3 Ga2 46.8(3) 1_645 1_655 ?
N2 Ga3 Ga2 46.4(3) 1_655 1_655 ?
N4 Ga3 Ga2 112.9(3) . 1_655 ?
N5 Ga3 Sr1 105.0(3) . 2_666 ?
N1 Ga3 Sr1 137.5(2) 1_645 2_666 ?
N2 Ga3 Sr1 59.8(2) 1_655 2_666 ?
N4 Ga3 Sr1 59.3(3) . 2_666 ?
Ga2 Ga3 Sr1 95.98(5) 1_655 2_666 ?
N5 Ga3 Sr2 51.2(3) . . ?
N1 Ga3 Sr2 127.8(3) 1_645 . ?
N2 Ga3 Sr2 139.7(3) 1_655 . ?
N4 Ga3 Sr2 56.8(3) . . ?
Ga2 Ga3 Sr2 167.96(6) 1_655 . ?
Sr1 Ga3 Sr2 83.88(4) 2_666 . ?
N5 Ga3 Sr3 113.9(3) . 2_656 ?
N1 Ga3 Sr3 54.6(2) 1_645 2_656 ?
N2 Ga3 Sr3 126.6(3) 1_655 2_656 ?
N4 Ga3 Sr3 60.1(3) . 2_656 ?
Ga2 Ga3 Sr3 86.71(5) 1_655 2_656 ?
Sr1 Ga3 Sr3 114.80(4) 2_666 2_656 ?
Sr2 Ga3 Sr3 82.47(4) . 2_656 ?
N5 Ga3 Sr2 81.1(3) . 1_655 ?
N1 Ga3 Sr2 57.0(2) 1_645 1_655 ?
N2 Ga3 Sr2 71.7(2) 1_655 1_655 ?
N4 Ga3 Sr2 167.7(3) . 1_655 ?
Ga2 Ga3 Sr2 58.81(4) 1_655 1_655 ?
Sr1 Ga3 Sr2 127.78(5) 2_666 1_655 ?
Sr2 Ga3 Sr2 130.07(5) . 1_655 ?
Sr3 Ga3 Sr2 108.80(4) 2_656 1_655 ?
N5 Ga3 Sr2 53.9(3) . 2_655 ?
N1 Ga3 Sr2 69.3(2) 1_645 2_655 ?
N2 Ga3 Sr2 145.7(2) 1_655 2_655 ?
N4 Ga3 Sr2 103.8(3) . 2_655 ?
Ga2 Ga3 Sr2 113.58(5) 1_655 2_655 ?
Sr1 Ga3 Sr2 150.30(5) 2_666 2_655 ?
Sr2 Ga3 Sr2 66.62(4) . 2_655 ?
Sr3 Ga3 Sr2 66.34(3) 2_656 2_655 ?
Sr2 Ga3 Sr2 73.99(4) 1_655 2_655 ?
N5 Ga3 Sr1 72.5(3) . 1_655 ?
N1 Ga3 Sr1 118.3(3) 1_645 1_655 ?
N2 Ga3 Sr1 46.4(3) 1_655 1_655 ?
N4 Ga3 Sr1 124.3(3) . 1_655 ?
Ga2 Ga3 Sr1 85.02(5) 1_655 1_655 ?
Sr1 Ga3 Sr1 66.90(4) 2_666 1_655 ?
Sr2 Ga3 Sr1 105.84(5) . 1_655 ?
Sr3 Ga3 Sr1 171.69(5) 2_656 1_655 ?
Sr2 Ga3 Sr1 66.06(3) 1_655 1_655 ?
Sr2 Ga3 Sr1 116.62(4) 2_655 1_655 ?
Ga2 N1 Ga1 125.4(5) 1_565 . ?
Ga2 N1 Ga3 84.8(3) 1_565 1_465 ?
Ga1 N1 Ga3 143.7(5) . 1_465 ?
Ga2 N1 Sr3 124.4(4) 1_565 2_566 ?
Ga1 N1 Sr3 89.4(3) . 2_566 ?
Ga3 N1 Sr3 87.9(3) 1_465 2_566 ?
Ga2 N1 Sr2 76.0(3) 1_565 1_565 ?
Ga1 N1 Sr2 83.4(3) . 1_565 ?
Ga3 N1 Sr2 85.7(3) 1_465 1_565 ?
Sr3 N1 Sr2 158.0(4) 2_566 1_565 ?
Ga2 N1 Sr1 74.8(3) 1_565 . ?
Ga1 N1 Sr1 80.5(3) . . ?
Ga3 N1 Sr1 131.6(3) 1_465 . ?
Sr3 N1 Sr1 69.8(2) 2_566 . ?
Sr2 N1 Sr1 128.8(3) 1_565 . ?
Ga2 N1 Sr2 151.8(4) 1_565 2_565 ?
Ga1 N1 Sr2 69.4(2) . 2_565 ?
Ga3 N1 Sr2 74.9(3) 1_465 2_565 ?
Sr3 N1 Sr2 75.0(2) 2_566 2_565 ?
Sr2 N1 Sr2 83.0(2) 1_565 2_565 ?
Sr1 N1 Sr2 133.4(3) . 2_565 ?
Ga2 N2 Ga3 84.6(3) . 1_455 ?
Ga2 N2 Sr1 138.2(4) . . ?
Ga3 N2 Sr1 97.4(4) 1_455 . ?
Ga2 N2 Sr3 86.0(3) . . ?
Ga3 N2 Sr3 137.2(4) 1_455 . ?
Sr1 N2 Sr3 116.6(3) . . ?
Ga2 N2 Sr1 133.6(4) . 2_566 ?
Ga3 N2 Sr1 79.5(3) 1_455 2_566 ?
Sr1 N2 Sr1 87.3(3) . 2_566 ?
Sr3 N2 Sr1 77.3(2) . 2_566 ?
Ga2 N2 Sr2 63.6(2) . . ?
Ga3 N2 Sr2 72.5(2) 1_455 . ?
Sr1 N2 Sr2 77.2(2) . . ?
Sr3 N2 Sr2 137.1(3) . . ?
Sr1 N2 Sr2 145.6(3) 2_566 . ?
Ga1 N3 Ga1 82.5(3) . 2_565 ?
Ga1 N3 Sr3 97.2(3) . 2_666 ?
Ga1 N3 Sr3 170.8(4) 2_565 2_666 ?
Ga1 N3 Sr1 95.8(3) . . ?
Ga1 N3 Sr1 97.0(3) 2_565 . ?
Sr3 N3 Sr1 92.1(3) 2_666 . ?
Ga1 N3 Sr2 165.4(4) . . ?
Ga1 N3 Sr2 83.5(3) 2_565 . ?
Sr3 N3 Sr2 96.0(3) 2_666 . ?
Sr1 N3 Sr2 89.9(3) . . ?
Ga1 N3 Sr3 90.0(3) . 1_554 ?
Ga1 N3 Sr3 88.0(3) 2_565 1_554 ?
Sr3 N3 Sr3 82.8(2) 2_666 1_554 ?
Sr1 N3 Sr3 172.7(4) . 1_554 ?
Sr2 N3 Sr3 85.5(2) . 1_554 ?
Ga2 N4 Ga3 115.3(5) 2_656 . ?
Ga2 N4 Ga2 85.0(3) 2_656 . ?
Ga3 N4 Ga2 159.1(5) . . ?
Ga2 N4 Sr1 86.0(3) 2_656 2_666 ?
Ga3 N4 Sr1 79.8(3) . 2_666 ?
Ga2 N4 Sr1 97.3(3) . 2_666 ?
Ga2 N4 Sr2 159.8(5) 2_656 . ?
Ga3 N4 Sr2 84.5(3) . . ?
Ga2 N4 Sr2 75.8(3) . . ?
Sr1 N4 Sr2 102.6(3) 2_666 . ?
Ga2 N4 Sr3 79.3(3) 2_656 2_656 ?
Ga3 N4 Sr3 82.2(3) . 2_656 ?
Ga2 N4 Sr3 108.1(4) . 2_656 ?
Sr1 N4 Sr3 149.2(4) 2_666 2_656 ?
Sr2 N4 Sr3 100.4(3) . 2_656 ?
Ga1 N5 Ga3 127.0(5) 2_665 . ?
Ga1 N5 Sr2 140.5(5) 2_665 . ?
Ga3 N5 Sr2 92.2(3) . . ?
Ga1 N5 Sr2 86.9(3) 2_665 2_655 ?
Ga3 N5 Sr2 90.6(3) . 2_655 ?
Sr2 N5 Sr2 87.4(3) . 2_655 ?
Ga1 N5 Sr3 79.9(3) 2_665 2_666 ?
Ga3 N5 Sr3 120.1(4) . 2_666 ?
Sr2 N5 Sr3 84.9(3) . 2_666 ?
Sr2 N5 Sr3 148.6(4) 2_655 2_666 ?

loop_
_geom_bond_atom_site_label_1
_geom_bond_atom_site_label_2
_geom_bond_distance
_geom_bond_site_symmetry_2
_geom_bond_publ_flag
Sr1 N2 2.490(9) . ?
Sr1 N3 2.554(7) . ?
Sr1 N4 2.671(9) 2_666 ?
Sr1 N2 2.688(9) 2_566 ?
Sr1 Ga3 3.058(2) 2_666 ?
Sr1 N1 3.094(9) . ?
Sr1 Ga2 3.200(2) 1_565 ?
Sr1 Sr3 3.326(2) 2_566 ?
Sr1 Ga1 3.384(2) . ?
Sr1 Ga3 3.410(2) 1_455 ?
Sr1 Ga1 3.443(2) 2_565 ?
Sr1 Sr1 3.577(2) 2_566 ?
Sr2 N5 2.527(9) . ?
Sr2 N3 2.631(9) . ?
Sr2 N5 2.686(9) 2_655 ?
Sr2 N4 2.723(10) . ?
Sr2 N1 2.783(8) 1_545 ?
Sr2 Ga2 2.990(2) . ?
Sr2 Ga1 3.128(2) 2_565 ?
Sr2 Ga1 3.220(2) 1_545 ?
Sr2 N1 3.221(9) 2_565 ?
Sr2 Ga3 3.239(2) . ?
Sr2 N2 3.295(8) . ?
Sr2 Ga3 3.309(2) 1_455 ?
Sr3 N3 2.514(9) 2_666 ?
Sr3 N2 2.639(9) . ?
Sr3 N1 2.688(9) 2_566 ?
Sr3 N3 2.705(7) 1_556 ?
Sr3 N4 2.882(9) 2_656 ?
Sr3 N5 3.100(9) 2_666 ?
Sr3 Ga2 3.1679(15) . ?
Sr3 Ga3 3.295(2) 2_656 ?
Sr3 Ga1 3.3173(15) 2_566 ?
Sr3 Sr1 3.326(2) 2_566 ?
Sr3 Ga1 3.352(2) 1_556 ?
Sr3 Ga1 3.388(2) 2_666 ?
Ga1 N5 1.926(8) 2_665 ?
Ga1 N1 1.971(8) . ?
Ga1 N3 1.977(9) . ?
Ga1 N3 2.016(9) 2_565 ?
Ga1 Ga1 2.633(2) 2_565 ?
Ga1 Sr2 3.128(2) 2_565 ?
Ga1 Sr2 3.220(2) 1_565 ?
Ga1 Sr3 3.3173(15) 2_566 ?
Ga1 Sr3 3.352(2) 1_554 ?
Ga1 Sr3 3.388(2) 2_666 ?
Ga1 Sr1 3.443(2) 2_565 ?
Ga2 N2 1.945(9) . ?
Ga2 N4 1.957(9) 2_656 ?
Ga2 N1 1.959(9) 1_545 ?
Ga2 N4 2.068(9) . ?
Ga2 Ga3 2.677(2) 1_455 ?
Ga2 Ga2 2.721(2) 2_656 ?
Ga2 Sr1 3.200(2) 1_545 ?
Ga2 Sr1 3.580(2) 2_666 ?
Ga3 N5 1.932(9) . ?
Ga3 N1 2.010(9) 1_645 ?
Ga3 N2 2.029(9) 1_655 ?
Ga3 N4 2.033(9) . ?
Ga3 Ga2 2.677(2) 1_655 ?
Ga3 Sr1 3.058(2) 2_666 ?
Ga3 Sr3 3.295(2) 2_656 ?
Ga3 Sr2 3.309(2) 1_655 ?
Ga3 Sr2 3.324(2) 2_655 ?
Ga3 Sr1 3.410(2) 1_655 ?
N1 Ga2 1.959(9) 1_565 ?
N1 Ga3 2.010(9) 1_465 ?
N1 Sr3 2.688(9) 2_566 ?
N1 Sr2 2.783(8) 1_565 ?
N1 Sr2 3.221(9) 2_565 ?
N2 Ga3 2.029(9) 1_455 ?
N2 Sr1 2.688(9) 2_566 ?
N3 Ga1 2.016(9) 2_565 ?
N3 Sr3 2.514(9) 2_666 ?
N3 Sr3 2.705(7) 1_554 ?
N4 Ga2 1.957(9) 2_656 ?
N4 Sr1 2.671(9) 2_666 ?
N4 Sr3 2.882(9) 2_656 ?
N5 Ga1 1.926(8) 2_665 ?
N5 Sr2 2.686(9) 2_655 ?
N5 Sr3 3.100(9) 2_666 ?
